data_4065047
loop_
_publ_author_name
'Bojan, Vilma R.'
'L\'opez-de-Luzuriaga, Jos\'e M.'
'Manso, Elena'
'Monge, Miguel'
'Olmos, M. Elena'

_publ_section_title
;
 Metal-Induced Phosphorescence in (Pentafluorophenyl)gold(III) Complexes
;
_journal_issue 17
_journal_name_full Organometallics
_journal_page_first 4486
_journal_paper_doi 10.1021/om200537w
_journal_volume 30
_journal_year 2011
_chemical_compound_source 'synthesis as described'
_chemical_formula_moiety 'C24 H8 Au Cl F10 N4 O4'
_chemical_formula_sum 'C24 H8 Au Cl F10 N4 O4'
_chemical_formula_weight 838.76
_chemical_name_common 'EM9 (Acet/Et2O)'
_chemical_name_systematic
;
 ?
;
_space_group_IT_number 14
_symmetry_cell_setting monoclinic
_symmetry_Int_Tables_number 14
_symmetry_space_group_name_Hall '-P 2yn'
_symmetry_space_group_name_H-M 'P 1 21/n 1'
_atom_sites_solution_hydrogens geom
_atom_sites_solution_primary direct
_atom_sites_solution_secondary difmap
_audit_conform_dict_location ftp://ftp.iucr.org/pub/cif_core.dic
_audit_conform_dict_name cif_core.dic
_audit_conform_dict_version 2.3
_audit_creation_date 2011-06-14T17:58:36-00:00
_audit_creation_method 'WinGX routine CIF_UPDATE'
_cell_angle_alpha 90
_cell_angle_beta 90.209(2)
_cell_angle_gamma 90
_cell_formula_units_Z 4
_cell_length_a 9.1601(8)
_cell_length_b 13.7289(7)
_cell_length_c 20.8276(17)
_cell_measurement_reflns_used 1979
_cell_measurement_temperature 120(2)
_cell_measurement_theta_max 26.37
_cell_measurement_theta_min 5.11
_cell_measurement_wavelength 0.71073
_cell_volume 2619.2(3)
_computing_cell_refinement 'HKL Scalepack (Otwinowski & Minor 1997)'
_computing_data_collection 'Collect (Bruker AXS BV, 1997-2004)'
_computing_data_reduction 'HKL Denzo and Scalepack (Otwinowski & Minor 1997)'
_computing_molecular_graphics 'Ortep-3 for Windows (Farrugia, 1997)'
_computing_publication_material 'WinGX publication routines (Farrugia, 1999)'
_computing_structure_refinement 'SHELXL-97 (Sheldrick, 1997)'
_computing_structure_solution 'SHELXS-86 (Sheldrick, 1986)'
_diffrn_ambient_temperature 120(2)
_diffrn_detector 'CCD plate'
_diffrn_detector_area_resol_mean 9
_diffrn_measured_fraction_theta_full 0.978
_diffrn_measured_fraction_theta_max 0.978
_diffrn_measurement_device '95mm CCD camera on \k-goniostat'
_diffrn_measurement_device_type KappaCCD
_diffrn_measurement_method 'CCD rotation images, thick slices'
_diffrn_orient_matrix_type 'by Bruker AXS Collect from scalepack cell'
_diffrn_orient_matrix_UB_11 0.61219E-2
_diffrn_orient_matrix_UB_12 0.96921E-2
_diffrn_orient_matrix_UB_13 0.475199E-1
_diffrn_orient_matrix_UB_21 -0.912521E-1
_diffrn_orient_matrix_UB_22 -0.390255E-1
_diffrn_orient_matrix_UB_23 0.55871E-2
_diffrn_orient_matrix_UB_31 0.596124E-1
_diffrn_orient_matrix_UB_32 -0.607339E-1
_diffrn_orient_matrix_UB_33 0.39933E-2
_diffrn_radiation_monochromator graphite
_diffrn_radiation_probe x-ray
_diffrn_radiation_type MoK\a
_diffrn_radiation_wavelength 0.71073
_diffrn_reflns_av_R_equivalents 0.0709
_diffrn_reflns_av_unetI/netI 0.076
_diffrn_reflns_limit_h_max 10
_diffrn_reflns_limit_h_min -11
_diffrn_reflns_limit_k_max 11
_diffrn_reflns_limit_k_min -17
_diffrn_reflns_limit_l_max 21
_diffrn_reflns_limit_l_min -26
_diffrn_reflns_number 12284
_diffrn_reflns_theta_full 26.37
_diffrn_reflns_theta_max 26.37
_diffrn_reflns_theta_min 5.11
_diffrn_source 'Enraf Nonius FR590'
_exptl_absorpt_coefficient_mu 5.831
_exptl_absorpt_correction_T_max 0.4362
_exptl_absorpt_correction_T_min 0.3445
_exptl_absorpt_correction_type multi-scan
_exptl_absorpt_process_details
;
        [c.f. r.h. blessing, acta cryst. (1995), a51, 33-38]
;
_exptl_crystal_colour colorless
_exptl_crystal_density_diffrn 2.127
_exptl_crystal_density_method 'not measured'
_exptl_crystal_description needle
_exptl_crystal_F_000 1592
_exptl_crystal_size_max 0.45
_exptl_crystal_size_mid 0.1
_exptl_crystal_size_min 0.05
_refine_diff_density_max 4.526
_refine_diff_density_min -5.236
_refine_diff_density_rms 0.354
_refine_ls_extinction_method none
_refine_ls_goodness_of_fit_ref 1.024
_refine_ls_hydrogen_treatment constr
_refine_ls_matrix_type full
_refine_ls_number_parameters 397
_refine_ls_number_reflns 5248
_refine_ls_number_restraints 60
_refine_ls_restrained_S_all 1.019
_refine_ls_R_factor_all 0.0954
_refine_ls_R_factor_gt 0.0759
_refine_ls_shift/su_max 0.001
_refine_ls_shift/su_mean 0
_refine_ls_structure_factor_coef Fsqd
_refine_ls_weighting_details 'calc w=1/[\s^2^(Fo^2^)+(0.1494P)^2^+0.0000P] where P=(Fo^2^+2Fc^2^)/3'
_refine_ls_weighting_scheme calc
_refine_ls_wR_factor_gt 0.1899
_refine_ls_wR_factor_ref 0.207
_reflns_number_gt 4016
_reflns_number_total 5248
_reflns_threshold_expression >2sigma(I)
_cod_data_source_file om200537w_si_002.cif
_cod_data_source_block em9
_cod_depositor_comments
;
The following automatic conversions were performed:

'_symmetry_cell_setting' value 'Monoclinic' changed to 'monoclinic'
according to /home/saulius/struct/CIF-dictionaries/cif_core.dic
dictionary named 'cif_core.dic' version 2.4.1 from 2010-06-29.

Automatic conversion script
Id: cif_fix_values 1715 2011-07-08 13:25:40Z adriana 
;
_cod_original_sg_symbol_H-M P21/n
_cod_database_code 4065047

loop_
_symmetry_equiv_pos_as_xyz
'x, y, z'
'-x+1/2, y+1/2, -z+1/2'
'-x, -y, -z'
'x-1/2, -y-1/2, z-1/2'

loop_
_atom_site_label
_atom_site_type_symbol
_atom_site_fract_x
_atom_site_fract_y
_atom_site_fract_z
_atom_site_U_iso_or_equiv
_atom_site_adp_type
_atom_site_occupancy
_atom_site_symmetry_multiplicity
_atom_site_calc_flag
_atom_site_refinement_flags
Au1 Au 0.46905(4) 0.59988(3) 0.244857(17) 0.02132(19) Uani 1 1 d .
C1 C 0.3417(11) 0.5398(6) 0.3132(5) 0.025(2) Uani 1 1 d D
C2 C 0.3502(10) 0.4429(7) 0.3291(5) 0.029(2) Uani 1 1 d D
C3 C 0.2750(11) 0.4056(7) 0.3802(5) 0.028(3) Uani 1 1 d D
C4 C 0.1880(12) 0.4647(6) 0.4174(5) 0.031(3) Uani 1 1 d D
C5 C 0.1775(10) 0.5626(7) 0.4011(5) 0.026(2) Uani 1 1 d D
C6 C 0.2539(13) 0.5980(6) 0.3499(5) 0.027(2) Uani 1 1 d D
F1 F 0.4326(8) 0.3808(4) 0.2933(3) 0.0345(15) Uani 1 1 d D
F2 F 0.2857(7) 0.3103(4) 0.3956(3) 0.0372(16) Uani 1 1 d D
F3 F 0.1166(8) 0.4295(5) 0.4674(3) 0.0381(16) Uani 1 1 d D
F4 F 0.0929(8) 0.6201(5) 0.4370(3) 0.0352(16) Uani 1 1 d D
F5 F 0.2447(7) 0.6940(4) 0.3366(3) 0.0305(14) Uani 1 1 d D
C7 C 0.3512(10) 0.5288(6) 0.1792(5) 0.024(2) Uani 1 1 d D
C8 C 0.4042(10) 0.4502(6) 0.1444(4) 0.026(2) Uani 1 1 d D
C9 C 0.3230(12) 0.4017(6) 0.0985(5) 0.031(3) Uani 1 1 d D
C10 C 0.1831(11) 0.4311(8) 0.0859(6) 0.034(3) Uani 1 1 d D
C11 C 0.1243(11) 0.5083(8) 0.1185(5) 0.031(2) Uani 1 1 d D
C12 C 0.2076(10) 0.5549(7) 0.1651(5) 0.025(2) Uani 1 1 d D
F6 F 0.5422(7) 0.4202(5) 0.1561(3) 0.0376(16) Uani 1 1 d D
F7 F 0.3818(8) 0.3276(5) 0.0655(3) 0.0415(17) Uani 1 1 d D
F8 F 0.1047(9) 0.3868(5) 0.0397(4) 0.0459(19) Uani 1 1 d D
F9 F -0.0116(7) 0.5391(5) 0.1057(3) 0.0424(17) Uani 1 1 d D
F10 F 0.1477(7) 0.6321(5) 0.1956(3) 0.0327(15) Uani 1 1 d D
N1 N 0.5783(9) 0.6785(5) 0.3173(4) 0.0206(17) Uani 1 1 d D
C13 C 0.6250(9) 0.6360(8) 0.3709(5) 0.027(2) Uani 1 1 d D
H1 H 0.6144 0.5689 0.375 0.032 Uiso 1 1 calc R
C14 C 0.6888(10) 0.6873(8) 0.4208(5) 0.029(2) Uani 1 1 d D
H2 H 0.719 0.6562 0.4582 0.035 Uiso 1 1 calc R
C15 C 0.7060(11) 0.7866(7) 0.4130(5) 0.028(2) Uani 1 1 d D
C16 C 0.6617(13) 0.8316(8) 0.3569(5) 0.033(3) Uani 1 1 d D
H3 H 0.6755 0.898 0.3505 0.039 Uiso 1 1 calc R
C17 C 0.5963(11) 0.7744(7) 0.3108(5) 0.030(2) Uani 1 1 d D
H4 H 0.563 0.8041 0.2734 0.035 Uiso 1 1 calc R
C18 C 0.7703(14) 0.8417(9) 0.4652(6) 0.036(3) Uani 1 1 d D
N2 N 0.8222(14) 0.8856(7) 0.5063(6) 0.045(3) Uani 1 1 d D
N3 N 0.5971(9) 0.6664(6) 0.1733(4) 0.0220(18) Uani 1 1 d D
C19 C 0.7417(10) 0.6793(6) 0.1831(5) 0.026(2) Uani 1 1 d D
H5 H 0.7841 0.6522 0.2196 0.032 Uiso 1 1 calc R
C20 C 0.8281(11) 0.7303(7) 0.1418(5) 0.027(2) Uani 1 1 d D
H6 H 0.9272 0.7385 0.15 0.033 Uiso 1 1 calc R
C21 C 0.7630(10) 0.7701(8) 0.0867(5) 0.028(2) Uani 1 1 d D
C22 C 0.6153(12) 0.7539(7) 0.0753(5) 0.029(2) Uani 1 1 d D
H7 H 0.571 0.7782 0.0384 0.035 Uiso 1 1 calc R
C23 C 0.5359(11) 0.7020(7) 0.1191(4) 0.025(2) Uani 1 1 d D
H8 H 0.4372 0.6909 0.1113 0.031 Uiso 1 1 calc R
C24 C 0.8496(13) 0.8288(9) 0.0442(6) 0.035(3) Uani 1 1 d D
N4 N 0.9164(14) 0.8754(9) 0.0103(6) 0.053(3) Uani 1 1 d D
Cl1 Cl 0.8844(3) 0.4943(2) 0.30632(14) 0.0329(6) Uani 1 1 d .
O1 O 1.0040(9) 0.4394(8) 0.2803(6) 0.057(3) Uani 1 1 d .
O2 O 0.8571(11) 0.4662(6) 0.3718(5) 0.051(2) Uani 1 1 d .
O3 O 0.9199(10) 0.5963(5) 0.3046(4) 0.031(2) Uani 1 1 d .
O4 O 0.7547(9) 0.4773(6) 0.2687(4) 0.044(2) Uani 1 1 d .

loop_
_atom_site_aniso_label
_atom_site_aniso_U_11
_atom_site_aniso_U_22
_atom_site_aniso_U_33
_atom_site_aniso_U_23
_atom_site_aniso_U_13
_atom_site_aniso_U_12
Au1 0.0185(3) 0.0305(3) 0.0149(3) 0.00113(14) -0.00292(16) -0.00021(14)
C1 0.027(6) 0.032(5) 0.014(5) -0.002(4) -0.004(4) -0.002(4)
C2 0.024(6) 0.034(6) 0.028(6) -0.006(5) -0.005(5) 0.006(5)
C3 0.027(6) 0.036(6) 0.022(6) 0.008(4) -0.011(5) -0.007(4)
C4 0.029(6) 0.044(6) 0.020(6) 0.016(5) -0.003(4) -0.004(5)
C5 0.013(5) 0.033(5) 0.032(6) -0.010(5) -0.004(4) 0.003(4)
C6 0.029(6) 0.029(6) 0.022(6) -0.005(4) -0.002(5) -0.007(4)
F1 0.029(4) 0.037(3) 0.037(4) 0.001(3) 0.004(3) 0.003(3)
F2 0.033(4) 0.037(4) 0.042(4) 0.018(3) 0.001(3) -0.003(3)
F3 0.033(4) 0.059(4) 0.022(3) 0.017(3) 0.005(3) -0.007(3)
F4 0.038(4) 0.045(3) 0.023(4) -0.005(3) 0.006(3) -0.004(3)
F5 0.036(4) 0.030(3) 0.026(3) 0.001(3) 0.006(3) 0.003(3)
C7 0.020(5) 0.032(5) 0.020(5) 0.009(4) 0.006(4) 0.001(4)
C8 0.017(5) 0.038(6) 0.022(5) 0.003(5) -0.009(4) -0.005(4)
C9 0.032(7) 0.036(6) 0.023(6) 0.000(4) 0.002(5) -0.016(5)
C10 0.024(6) 0.053(7) 0.024(6) -0.002(6) -0.004(5) -0.010(6)
C11 0.021(5) 0.047(6) 0.023(6) 0.003(5) -0.010(4) 0.004(5)
C12 0.020(5) 0.034(6) 0.022(6) -0.004(5) -0.001(4) -0.005(4)
F6 0.026(4) 0.047(4) 0.039(4) -0.008(3) -0.006(3) 0.010(3)
F7 0.046(4) 0.044(4) 0.034(4) -0.020(3) 0.003(3) -0.001(3)
F8 0.038(5) 0.061(4) 0.039(5) -0.012(3) -0.012(4) -0.018(3)
F9 0.022(3) 0.060(4) 0.045(4) -0.008(3) -0.016(3) 0.001(3)
F10 0.027(4) 0.038(3) 0.033(4) -0.007(3) -0.005(3) 0.011(3)
N1 0.014(4) 0.027(4) 0.021(4) 0.005(3) 0.002(3) -0.001(3)
C13 0.022(5) 0.036(6) 0.022(6) 0.004(5) -0.006(4) -0.007(5)
C14 0.022(5) 0.048(6) 0.016(5) -0.001(5) -0.005(4) 0.003(5)
C15 0.018(5) 0.039(6) 0.026(6) -0.002(5) 0.001(4) -0.007(5)
C16 0.030(6) 0.034(6) 0.034(7) 0.003(5) -0.014(5) -0.003(5)
C17 0.021(5) 0.040(6) 0.028(6) 0.004(5) -0.007(4) 0.001(5)
C18 0.038(7) 0.044(7) 0.027(6) -0.011(5) -0.005(5) 0.001(6)
N2 0.047(7) 0.048(6) 0.040(7) -0.014(5) -0.011(6) 0.008(5)
N3 0.032(5) 0.027(4) 0.007(4) -0.003(3) -0.007(3) -0.003(4)
C19 0.019(5) 0.033(6) 0.027(6) 0.009(4) -0.002(4) 0.001(4)
C20 0.013(5) 0.036(6) 0.033(6) -0.005(5) 0.001(4) -0.004(4)
C21 0.023(6) 0.038(6) 0.023(6) -0.005(5) 0.001(4) -0.001(4)
C22 0.033(6) 0.038(6) 0.017(5) 0.003(4) -0.009(4) 0.001(5)
C23 0.024(5) 0.036(6) 0.017(5) 0.003(4) 0.000(4) -0.003(5)
C24 0.028(6) 0.045(7) 0.031(7) 0.011(5) 0.001(5) 0.003(5)
N4 0.046(7) 0.067(7) 0.045(7) 0.031(6) -0.001(6) -0.001(6)
Cl1 0.0235(14) 0.0383(14) 0.0367(16) -0.0023(12) -0.0091(11) 0.0020(11)
O1 0.017(4) 0.070(6) 0.084(8) -0.040(6) -0.007(5) 0.013(4)
O2 0.051(6) 0.054(5) 0.050(6) 0.029(4) -0.005(5) 0.005(4)
O3 0.038(5) 0.036(4) 0.019(4) 0.004(3) -0.012(4) -0.009(3)
O4 0.031(5) 0.058(5) 0.042(5) -0.013(4) -0.024(4) 0.003(4)

loop_
_atom_type_symbol
_atom_type_description
_atom_type_scat_dispersion_real
_atom_type_scat_dispersion_imag
_atom_type_scat_source
C C 0.0033 0.0016 'International Tables Vol C Tables 4.2.6.8 and 6.1.1.4'
H H 0 0 'International Tables Vol C Tables 4.2.6.8 and 6.1.1.4'
Au Au -2.0133 8.8022 'International Tables Vol C Tables 4.2.6.8 and 6.1.1.4'
Cl Cl 0.1484 0.1585 'International Tables Vol C Tables 4.2.6.8 and 6.1.1.4'
F F 0.0171 0.0103 'International Tables Vol C Tables 4.2.6.8 and 6.1.1.4'
N N 0.0061 0.0033 'International Tables Vol C Tables 4.2.6.8 and 6.1.1.4'
O O 0.0106 0.006 'International Tables Vol C Tables 4.2.6.8 and 6.1.1.4'

loop_
_geom_angle_atom_site_label_1
_geom_angle_atom_site_label_2
_geom_angle_atom_site_label_3
_geom_angle
C7 Au1 C1 88.3(3)
C7 Au1 N1 175.6(3)
C1 Au1 N1 88.8(3)
C7 Au1 N3 91.6(3)
C1 Au1 N3 178.1(3)
N1 Au1 N3 91.2(3)
C6 C1 C2 117.6(10)
C6 C1 Au1 119.8(7)
C2 C1 Au1 122.2(7)
F1 C2 C3 118.2(9)
F1 C2 C1 120.3(9)
C3 C2 C1 121.4(9)
F2 C3 C2 120.7(9)
F2 C3 C4 118.6(9)
C2 C3 C4 120.7(9)
F3 C4 C3 121.1(8)
F3 C4 C5 120.8(9)
C3 C4 C5 118.1(10)
F4 C5 C6 121.8(9)
F4 C5 C4 118.3(9)
C6 C5 C4 119.9(9)
F5 C6 C1 119.5(9)
F5 C6 C5 118.3(9)
C1 C6 C5 122.2(9)
C8 C7 C12 114.9(9)
C8 C7 Au1 123.3(7)
C12 C7 Au1 121.8(6)
F6 C8 C9 118.6(9)
F6 C8 C7 118.1(8)
C9 C8 C7 123.3(9)
F7 C9 C10 120.2(10)
F7 C9 C8 120.3(10)
C10 C9 C8 119.5(9)
F8 C10 C9 120.1(9)
F8 C10 C11 119.6(9)
C9 C10 C11 120.2(11)
F9 C11 C10 120.8(9)
F9 C11 C12 120.1(9)
C10 C11 C12 119.1(9)
F10 C12 C11 117.7(8)
F10 C12 C7 119.1(8)
C11 C12 C7 123.0(9)
C13 N1 C17 118.6(9)
C13 N1 Au1 121.8(6)
C17 N1 Au1 119.5(6)
N1 C13 C14 122.7(9)
N1 C13 H1 118.6
C14 C13 H1 118.6
C15 C14 C13 117.5(9)
C15 C14 H2 121.2
C13 C14 H2 121.2
C16 C15 C14 120.5(10)
C16 C15 C18 121.3(9)
C14 C15 C18 118.2(9)
C17 C16 C15 117.5(10)
C17 C16 H3 121.3
C15 C16 H3 121.3
N1 C17 C16 123.1(10)
N1 C17 H4 118.4
C16 C17 H4 118.4
N2 C18 C15 179.4(15)
C23 N3 C19 118.9(9)
C23 N3 Au1 121.2(6)
C19 N3 Au1 119.8(6)
N3 C19 C20 122.9(9)
N3 C19 H5 118.6
C20 C19 H5 118.6
C19 C20 C21 118.0(9)
C19 C20 H6 121
C21 C20 H6 121
C22 C21 C20 119.2(10)
C22 C21 C24 121.5(9)
C20 C21 C24 119.2(9)
C23 C22 C21 119.3(9)
C23 C22 H7 120.4
C21 C22 H7 120.4
N3 C23 C22 121.7(9)
N3 C23 H8 119.2
C22 C23 H8 119.2
N4 C24 C21 179.2(14)
O1 Cl1 O3 109.1(6)
O1 Cl1 O2 110.6(7)
O3 Cl1 O2 108.9(5)
O1 Cl1 O4 109.8(5)
O3 Cl1 O4 109.3(5)
O2 Cl1 O4 109.1(6)

loop_
_geom_bond_atom_site_label_1
_geom_bond_atom_site_label_2
_geom_bond_distance
Au1 C7 1.994(11)
Au1 C1 2.020(11)
Au1 N1 2.104(8)
Au1 N3 2.109(8)
C1 C6 1.368(12)
C1 C2 1.373(12)
C2 F1 1.363(11)
C2 C3 1.369(13)
C3 F2 1.351(10)
C3 C4 1.378(13)
C4 F3 1.323(12)
C4 C5 1.390(12)
C5 F4 1.336(11)
C5 C6 1.368(13)
C6 F5 1.349(10)
C7 C8 1.388(12)
C7 C12 1.394(12)
C8 F6 1.351(10)
C8 C9 1.381(12)
C9 F7 1.340(11)
C9 C10 1.368(13)
C10 F8 1.345(13)
C10 C11 1.371(13)
C11 F9 1.340(11)
C11 C12 1.388(12)
C12 F10 1.354(11)
N1 C13 1.330(11)
N1 C17 1.334(11)
C13 C14 1.383(13)
C13 H1 0.93
C14 C15 1.382(12)
C14 H2 0.93
C15 C16 1.381(13)
C15 C18 1.449(15)
C16 C17 1.375(13)
C16 H3 0.93
C17 H4 0.93
C18 N2 1.148(15)
N3 C23 1.350(11)
N3 C19 1.351(11)
C19 C20 1.364(12)
C19 H5 0.93
C20 C21 1.402(12)
C20 H6 0.93
C21 C22 1.390(12)
C21 C24 1.439(16)
C22 C23 1.368(12)
C22 H7 0.93
C23 H8 0.93
C24 N4 1.133(15)
Cl1 O1 1.437(9)
Cl1 O3 1.438(7)
Cl1 O2 1.439(9)
Cl1 O4 1.440(8)
